data_7113984
loop_
_publ_author_name
'Raja Mohanrao'
'Aromal Asokan'
'Kana M. Sureshan'

_publ_section_title
;
 Bio-inspired synthesis of rare and unnatural carbohydrates and cyclitols
 through strain driven epimerization
;
_journal_name_full Chem.Commun.
_journal_page_first 6707
_journal_paper_doi 10.1039/C4CC00868E
_journal_volume 50
_journal_year 2014
_chemical_formula_moiety 'C19 H24 O7'
_chemical_formula_sum 'C19 H24 O7'
_chemical_formula_weight 364.38
_chemical_melting_point 406.15
_chemical_name_systematic
;
 ?
;
_space_group_IT_number 14
_symmetry_cell_setting monoclinic
_symmetry_space_group_name_Hall '-P 2ybc'
_symmetry_space_group_name_H-M 'P 1 21/c 1'
_atom_sites_solution_hydrogens geom
_atom_sites_solution_primary direct
_atom_sites_solution_secondary difmap
_audit_creation_method SHELXL-97
_cell_angle_alpha 90.00
_cell_angle_beta 109.1470(10)
_cell_angle_gamma 90.00
_cell_formula_units_Z 8
_cell_length_a 19.5709(6)
_cell_length_b 11.6089(3)
_cell_length_c 17.9337(5)
_cell_measurement_reflns_used 6711
_cell_measurement_temperature 296(2)
_cell_measurement_theta_max 26.84
_cell_measurement_theta_min 2.40
_cell_volume 3849.08(19)
_computing_cell_refinement 'Bruker SAINT'
_computing_data_collection 'Bruker APEX2'
_computing_data_reduction 'Bruker SAINT'
_computing_molecular_graphics 'Bruker SHELXTL'
_computing_publication_material 'Bruker SHELXTL'
_computing_structure_refinement 'SHELXL-97 (Sheldrick, 2008)'
_computing_structure_solution 'SHELXS-97 (Sheldrick, 2008)'
_diffrn_ambient_temperature 296(2)
_diffrn_measured_fraction_theta_full 0.999
_diffrn_measured_fraction_theta_max 0.999
_diffrn_measurement_device_type 'Bruker APEX-II CCD'
_diffrn_measurement_method '\f and \w scans'
_diffrn_radiation_monochromator graphite
_diffrn_radiation_source 'fine-focus sealed tube'
_diffrn_radiation_type MoK\a
_diffrn_radiation_wavelength 0.71073
_diffrn_reflns_av_R_equivalents 0.0328
_diffrn_reflns_av_sigmaI/netI 0.0324
_diffrn_reflns_limit_h_max 23
_diffrn_reflns_limit_h_min -23
_diffrn_reflns_limit_k_max 13
_diffrn_reflns_limit_k_min -13
_diffrn_reflns_limit_l_max 21
_diffrn_reflns_limit_l_min -21
_diffrn_reflns_number 28817
_diffrn_reflns_theta_full 25.00
_diffrn_reflns_theta_max 25.00
_diffrn_reflns_theta_min 1.10
_diffrn_standards_number 0
_exptl_absorpt_coefficient_mu 0.096
_exptl_absorpt_correction_T_max 0.9905
_exptl_absorpt_correction_T_min 0.9811
_exptl_absorpt_correction_type multi-scan
_exptl_absorpt_process_details SADABS
_exptl_crystal_colour colourless
_exptl_crystal_density_diffrn 1.258
_exptl_crystal_density_meas 1.256
_exptl_crystal_density_method 'not measured'
_exptl_crystal_description block
_exptl_crystal_F_000 1552
_exptl_crystal_size_max 0.20
_exptl_crystal_size_mid 0.15
_exptl_crystal_size_min 0.10
_refine_diff_density_max 0.726
_refine_diff_density_min -0.277
_refine_diff_density_rms 0.052
_refine_ls_extinction_method none
_refine_ls_goodness_of_fit_ref 1.046
_refine_ls_hydrogen_treatment mixed
_refine_ls_matrix_type full
_refine_ls_number_parameters 514
_refine_ls_number_reflns 6775
_refine_ls_number_restraints 2
_refine_ls_restrained_S_all 1.047
_refine_ls_R_factor_all 0.1081
_refine_ls_R_factor_gt 0.0689
_refine_ls_shift/su_max 0.000
_refine_ls_shift/su_mean 0.000
_refine_ls_structure_factor_coef Fsqd
_refine_ls_weighting_details 'calc w=1/[\s^2^(Fo^2^)+(0.1260P)^2^+2.2817P] where P=(Fo^2^+2Fc^2^)/3'
_refine_ls_weighting_scheme calc
_refine_ls_wR_factor_gt 0.1962
_refine_ls_wR_factor_ref 0.2408
_reflns_number_gt 4268
_reflns_number_total 6775
_reflns_threshold_expression >2\s(I)
_cod_data_source_file c4cc00868e3.cif
_cod_data_source_block monoclinicp
_cod_depositor_comments
;
The following automatic conversions were performed:

'_exptl_absorpt_correction_type' value 'multi_scan' changed to
'multi-scan' according to the built-in table from CIF Core dictionary
named 'cif_core.dic' version 2.4.1 from 2010-06-29.

Automatic conversion script
Id: cif_fix_values 2281 2013-09-26 08:29:07Z andrius 
;
_cod_original_sg_symbol_H-M 'P2(1)/c  '
_cod_database_code 7113984

loop_
_symmetry_equiv_pos_as_xyz
'x, y, z'
'-x, y+1/2, -z+1/2'
'-x, -y, -z'
'x, -y-1/2, z-1/2'

loop_
_atom_site_label
_atom_site_type_symbol
_atom_site_fract_x
_atom_site_fract_y
_atom_site_fract_z
_atom_site_U_iso_or_equiv
_atom_site_adp_type
_atom_site_occupancy
_atom_site_symmetry_multiplicity
_atom_site_calc_flag
_atom_site_refinement_flags
_atom_site_disorder_assembly
_atom_site_disorder_group
C1A C 0.16698(17) 0.2227(3) 0.05257(18) 0.0526(8) Uani 1 1 d . . .
H1A H 0.1857 0.1510 0.0377 0.063 Uiso 1 1 calc R A 1
C1B C -0.34142(15) 0.1748(3) -0.18183(17) 0.0497(8) Uani 1 1 d . . .
H1B H -0.3508 0.0947 -0.1710 0.060 Uiso 1 1 calc R . .
C2A C 0.1482(3) 0.3045(5) -0.0176(3) 0.0560(13) Uani 0.680(4) 1 d P B 1
H2A H 0.1478 0.3846 -0.0005 0.067 Uiso 0.680(4) 1 calc PR B 1
C3A C 0.0754(3) 0.2722(5) -0.0794(3) 0.0568(14) Uani 0.680(4) 1 d P B 1
H3A H 0.0391 0.3317 -0.0822 0.068 Uiso 0.680(4) 1 calc PR B 1
C5A C 0.0441(2) 0.1421(4) 0.0154(3) 0.0544(13) Uani 0.680(4) 1 d P B 1
H5A H 0.0360 0.0622 0.0281 0.065 Uiso 0.680(4) 1 calc PR B 1
C6A C 0.1090(2) 0.1946(5) 0.0813(3) 0.0552(13) Uani 0.680(4) 1 d P B 1
H6A H 0.1258 0.1410 0.1259 0.066 Uiso 0.680(4) 1 calc PR B 1
C2A' C 0.1734(5) 0.1859(8) -0.0236(5) 0.043(2) Uani 0.320(4) 1 d P B 2
H2A' H 0.2089 0.1236 -0.0150 0.052 Uiso 0.320(4) 1 calc PR B 2
C3A' C 0.1045(5) 0.1531(9) -0.0906(5) 0.048(2) Uani 0.320(4) 1 d P B 2
H3A' H 0.1102 0.0821 -0.1176 0.057 Uiso 0.320(4) 1 calc PR B 2
C5A' C 0.0268(5) 0.2533(10) -0.0268(6) 0.055(3) Uani 0.320(4) 1 d P B 2
H5A' H 0.0034 0.3137 -0.0648 0.066 Uiso 0.320(4) 1 calc PR B 2
C6A' C 0.0951(5) 0.2982(10) 0.0379(7) 0.061(3) Uani 0.320(4) 1 d P B 2
H6A' H 0.1047 0.3773 0.0251 0.073 Uiso 0.320(4) 1 calc PR B 2
C2B C -0.33021(18) 0.2445(4) -0.1085(2) 0.0659(10) Uani 1 1 d . . .
H2B H -0.3361 0.3266 -0.1218 0.079 Uiso 1 1 calc R . .
C3B C -0.25485(19) 0.2230(3) -0.0463(2) 0.0645(10) Uani 1 1 d . . .
H3B H -0.2248 0.2922 -0.0401 0.077 Uiso 1 1 calc R . .
C5B C -0.20842(17) 0.1347(3) -0.1459(2) 0.0599(9) Uani 1 1 d . . .
H5B H -0.1920 0.0625 -0.1627 0.072 Uiso 1 1 calc R . .
C6B C -0.27820(18) 0.1778(3) -0.2097(2) 0.0638(9) Uani 1 1 d . . .
H6B H -0.2878 0.1325 -0.2582 0.077 Uiso 1 1 calc R . .
C13A C 0.27350(16) 0.2144(3) 0.16486(18) 0.0514(8) Uani 1 1 d . . .
C4A C 0.04610(18) 0.1503(3) -0.06651(19) 0.0592(9) Uani 1 1 d . . .
H4A H 0.0828 0.0948 -0.0697 0.071 Uiso 1 1 calc R B 1
C4B C -0.21635(16) 0.1209(3) -0.06570(17) 0.0503(8) Uani 1 1 d . . .
H4B H -0.2479 0.0542 -0.0691 0.060 Uiso 1 1 calc R . .
C7A C 0.1632(2) 0.2941(4) -0.1387(2) 0.0739(11) Uani 1 1 d . B .
C7B C -0.3445(2) 0.2292(4) 0.0118(2) 0.0718(11) Uani 1 1 d . . .
C8A C 0.1955(4) 0.2078(6) -0.1781(4) 0.134(2) Uani 1 1 d . . .
H8A1 H 0.1715 0.2110 -0.2341 0.201 Uiso 1 1 calc R . .
H8A2 H 0.1900 0.1322 -0.1591 0.201 Uiso 1 1 calc R . .
H8A3 H 0.2460 0.2242 -0.1667 0.201 Uiso 1 1 calc R . .
C8B C -0.3752(3) 0.1464(5) 0.0560(3) 0.1134(18) Uani 1 1 d . . .
H8B1 H -0.4249 0.1654 0.0476 0.170 Uiso 1 1 calc R . .
H8B2 H -0.3483 0.1509 0.1113 0.170 Uiso 1 1 calc R . .
H8B3 H -0.3722 0.0696 0.0374 0.170 Uiso 1 1 calc R . .
C9A C 0.1687(4) 0.4124(5) -0.1683(3) 0.131(2) Uani 1 1 d . . .
H9A1 H 0.1441 0.4151 -0.2242 0.197 Uiso 1 1 calc R . .
H9A2 H 0.2187 0.4321 -0.1573 0.197 Uiso 1 1 calc R . .
H9A3 H 0.1467 0.4664 -0.1424 0.197 Uiso 1 1 calc R . .
C9B C -0.3515(3) 0.3520(5) 0.0339(3) 0.1176(19) Uani 1 1 d . . .
H9B1 H -0.4015 0.3692 0.0253 0.176 Uiso 1 1 calc R . .
H9B2 H -0.3334 0.4020 0.0020 0.176 Uiso 1 1 calc R . .
H9B3 H -0.3242 0.3635 0.0886 0.176 Uiso 1 1 calc R . .
C10A C 0.00455(19) 0.2768(4) 0.0907(2) 0.0754(12) Uani 1 1 d . B .
C10B C -0.18491(18) 0.3022(4) -0.2066(2) 0.0683(10) Uani 1 1 d . . .
C11A C -0.0062(3) 0.1969(6) 0.1528(3) 0.120(2) Uani 1 1 d . . .
H11A H -0.0570 0.1835 0.1419 0.180 Uiso 1 1 calc R . .
H11B H 0.0138 0.2316 0.2040 0.180 Uiso 1 1 calc R . .
H11C H 0.0176 0.1249 0.1518 0.180 Uiso 1 1 calc R . .
C11B C -0.1638(3) 0.2599(6) -0.2756(3) 0.123(2) Uani 1 1 d . . .
H11D H -0.1829 0.3112 -0.3195 0.185 Uiso 1 1 calc R . .
H11E H -0.1830 0.1840 -0.2902 0.185 Uiso 1 1 calc R . .
H11F H -0.1120 0.2576 -0.2610 0.185 Uiso 1 1 calc R . .
C12A C -0.0351(3) 0.3870(6) 0.0809(4) 0.144(3) Uani 1 1 d . . .
H12A H -0.0856 0.3719 0.0708 0.217 Uiso 1 1 calc R . .
H12B H -0.0290 0.4288 0.0374 0.217 Uiso 1 1 calc R . .
H12C H -0.0166 0.4318 0.1283 0.217 Uiso 1 1 calc R . .
C12B C -0.1607(3) 0.4229(4) -0.1790(4) 0.127(2) Uani 1 1 d . . .
H12D H -0.1796 0.4758 -0.2220 0.191 Uiso 1 1 calc R . .
H12E H -0.1088 0.4263 -0.1608 0.191 Uiso 1 1 calc R . .
H12F H -0.1782 0.4433 -0.1366 0.191 Uiso 1 1 calc R . .
C13B C -0.44662(19) 0.1458(3) -0.2935(2) 0.0636(9) Uani 1 1 d . . .
C14A C 0.33024(16) 0.2826(3) 0.22268(19) 0.0504(8) Uani 1 1 d . B .
C14B C -0.50903(17) 0.2001(3) -0.3533(2) 0.0598(9) Uani 1 1 d . . .
C15A C 0.38163(18) 0.2246(3) 0.2827(2) 0.0633(9) Uani 1 1 d . . .
H15A H 0.3800 0.1447 0.2855 0.076 Uiso 1 1 calc R B .
C15B C -0.52675(18) 0.3126(4) -0.3486(2) 0.0666(10) Uani 1 1 d . . .
H15B H -0.5000 0.3573 -0.3060 0.080 Uiso 1 1 calc R . .
C16A C 0.4354(2) 0.2850(4) 0.3385(2) 0.0773(12) Uani 1 1 d . B .
H16A H 0.4702 0.2458 0.3785 0.093 Uiso 1 1 calc R . .
C16B C -0.5849(2) 0.3609(4) -0.4075(3) 0.0858(13) Uani 1 1 d . . .
H16B H -0.5964 0.4381 -0.4044 0.103 Uiso 1 1 calc R . .
C17A C 0.4373(2) 0.4014(4) 0.3347(3) 0.0924(14) Uani 1 1 d . . .
H17A H 0.4738 0.4421 0.3718 0.111 Uiso 1 1 calc R B .
C17B C -0.6247(2) 0.2964(5) -0.4692(3) 0.0959(15) Uani 1 1 d . . .
H17B H -0.6635 0.3292 -0.5084 0.115 Uiso 1 1 calc R . .
C18A C 0.3855(2) 0.4598(4) 0.2760(3) 0.0970(15) Uani 1 1 d . B .
H18A H 0.3862 0.5399 0.2747 0.116 Uiso 1 1 calc R . .
C18B C -0.6080(3) 0.1845(5) -0.4737(3) 0.1147(19) Uani 1 1 d . . .
H18B H -0.6357 0.1397 -0.5157 0.138 Uiso 1 1 calc R . .
C19A C 0.33301(19) 0.4005(3) 0.2197(2) 0.0723(11) Uani 1 1 d . . .
H19A H 0.2991 0.4402 0.1792 0.087 Uiso 1 1 calc R B .
C19B C -0.5497(2) 0.1359(4) -0.4156(3) 0.0979(16) Uani 1 1 d . . .
H19B H -0.5383 0.0588 -0.4193 0.118 Uiso 1 1 calc R . .
O1A O 0.22539(11) 0.28021(18) 0.11128(12) 0.0525(6) Uani 1 1 d . B .
O1B O -0.40507(11) 0.22060(19) -0.24137(12) 0.0533(6) Uani 1 1 d . . .
O2A O 0.19932(13) 0.2886(3) -0.05604(15) 0.0817(9) Uani 1 1 d . . .
O2B O -0.37907(13) 0.2116(3) -0.07067(14) 0.0800(8) Uani 1 1 d . . .
O3A O 0.09075(15) 0.2679(4) -0.14926(15) 0.1074(12) Uani 1 1 d . . .
O3B O -0.27130(14) 0.2020(3) 0.02365(14) 0.0798(8) Uani 1 1 d . . .
O4A O -0.01821(13) 0.1191(2) -0.12697(15) 0.0739(8) Uani 1 1 d D B .
O4B O -0.14990(12) 0.0952(2) -0.00627(14) 0.0669(7) Uani 1 1 d D . .
O5A O -0.01744(12) 0.2168(3) 0.01765(14) 0.0728(8) Uani 1 1 d . . .
O5B O -0.15660(11) 0.2265(2) -0.14175(13) 0.0581(6) Uani 1 1 d . . .
O6A O 0.07928(13) 0.2989(3) 0.10519(16) 0.0843(9) Uani 1 1 d . . .
O6B O -0.26153(12) 0.2954(2) -0.22316(16) 0.0708(7) Uani 1 1 d . . .
O7A O 0.26906(14) 0.1116(2) 0.16578(16) 0.0787(8) Uani 1 1 d . B .
O7B O -0.4325(2) 0.0460(3) -0.2919(2) 0.1354(17) Uani 1 1 d . . .
H4B' H -0.119(2) 0.156(3) -0.005(3) 0.113(17) Uiso 1 1 d D . .
H4A' H -0.056(2) 0.171(4) -0.132(3) 0.13(2) Uiso 1 1 d D . .

loop_
_atom_site_aniso_label
_atom_site_aniso_U_11
_atom_site_aniso_U_22
_atom_site_aniso_U_33
_atom_site_aniso_U_23
_atom_site_aniso_U_13
_atom_site_aniso_U_12
C1A 0.0424(17) 0.065(2) 0.0412(17) -0.0055(14) 0.0012(14) 0.0036(15)
C1B 0.0337(15) 0.067(2) 0.0400(16) 0.0098(14) 0.0007(13) -0.0006(14)
C2A 0.045(3) 0.068(3) 0.051(3) 0.000(2) 0.011(2) -0.002(2)
C3A 0.041(3) 0.083(4) 0.039(2) 0.006(2) 0.003(2) 0.005(2)
C5A 0.032(2) 0.067(3) 0.056(3) 0.003(2) 0.003(2) -0.006(2)
C6A 0.039(2) 0.077(3) 0.042(2) -0.002(2) 0.003(2) -0.009(2)
C2A' 0.032(5) 0.047(5) 0.045(5) 0.003(4) 0.003(4) 0.001(4)
C3A' 0.039(5) 0.059(6) 0.045(5) -0.007(4) 0.015(4) -0.002(4)
C5A' 0.029(5) 0.075(7) 0.056(6) -0.014(5) 0.008(4) -0.004(4)
C6A' 0.042(6) 0.068(7) 0.072(7) -0.027(6) 0.018(5) -0.013(5)
C2B 0.0469(19) 0.092(3) 0.052(2) 0.0057(18) 0.0080(16) 0.0017(18)
C3B 0.0485(19) 0.091(3) 0.0462(19) 0.0001(17) 0.0047(15) -0.0062(18)
C5B 0.0426(18) 0.069(2) 0.064(2) 0.0003(17) 0.0119(16) -0.0014(16)
C6B 0.0482(19) 0.085(3) 0.0520(19) 0.0058(18) 0.0077(16) 0.0005(17)
C13A 0.0382(16) 0.064(2) 0.0483(18) -0.0033(15) 0.0088(14) 0.0025(15)
C4A 0.0453(18) 0.071(2) 0.0488(18) -0.0105(16) -0.0013(15) 0.0091(16)
C4B 0.0348(15) 0.0598(19) 0.0474(17) 0.0108(14) 0.0011(13) -0.0012(14)
C7A 0.059(2) 0.112(3) 0.053(2) 0.001(2) 0.0209(18) -0.012(2)
C7B 0.055(2) 0.111(3) 0.0454(19) 0.0001(19) 0.0114(16) 0.002(2)
C8A 0.136(5) 0.181(6) 0.096(4) -0.015(4) 0.054(4) 0.028(4)
C8B 0.117(4) 0.158(5) 0.080(3) -0.001(3) 0.053(3) -0.023(4)
C9A 0.139(5) 0.141(5) 0.095(4) 0.025(4) 0.013(4) -0.025(4)
C9B 0.141(5) 0.130(5) 0.081(3) -0.014(3) 0.036(3) 0.029(4)
C10A 0.0385(18) 0.128(4) 0.059(2) -0.026(2) 0.0140(16) -0.008(2)
C10B 0.0385(17) 0.093(3) 0.071(2) 0.031(2) 0.0151(17) 0.0015(17)
C11A 0.071(3) 0.227(7) 0.061(3) -0.013(3) 0.021(2) -0.031(4)
C11B 0.065(3) 0.234(7) 0.079(3) 0.046(4) 0.035(3) 0.011(3)
C12A 0.083(4) 0.147(5) 0.201(7) -0.062(5) 0.043(4) 0.021(4)
C12B 0.075(3) 0.089(3) 0.207(6) 0.049(4) 0.031(4) -0.011(3)
C13B 0.0491(19) 0.069(2) 0.058(2) 0.0073(17) -0.0030(16) -0.0054(17)
C14A 0.0338(15) 0.065(2) 0.0500(18) -0.0084(15) 0.0100(14) 0.0002(14)
C14B 0.0391(17) 0.078(2) 0.0510(19) 0.0115(17) -0.0010(15) -0.0081(16)
C15A 0.0481(19) 0.071(2) 0.060(2) -0.0026(17) 0.0029(16) 0.0019(16)
C15B 0.0398(18) 0.090(3) 0.062(2) 0.0101(19) 0.0050(16) -0.0018(18)
C16A 0.053(2) 0.092(3) 0.066(2) -0.007(2) -0.0082(19) 0.005(2)
C16B 0.054(2) 0.104(3) 0.085(3) 0.021(2) 0.003(2) 0.008(2)
C17A 0.065(3) 0.094(3) 0.093(3) -0.029(3) -0.009(2) -0.012(2)
C17B 0.054(2) 0.128(4) 0.081(3) 0.034(3) -0.012(2) -0.002(3)
C18A 0.076(3) 0.069(3) 0.115(4) -0.020(2) -0.010(3) -0.007(2)
C18B 0.087(3) 0.127(5) 0.082(3) 0.001(3) -0.038(3) -0.018(3)
C19A 0.052(2) 0.067(2) 0.083(3) -0.0042(19) 0.0013(19) 0.0012(17)
C19B 0.081(3) 0.088(3) 0.086(3) 0.001(2) -0.025(2) -0.008(2)
O1A 0.0365(11) 0.0651(14) 0.0489(12) -0.0017(10) 0.0045(9) -0.0024(10)
O1B 0.0351(11) 0.0699(14) 0.0443(12) 0.0093(10) -0.0015(9) -0.0013(10)
O2A 0.0493(14) 0.142(3) 0.0529(15) 0.0002(15) 0.0157(12) -0.0174(15)
O2B 0.0426(13) 0.145(3) 0.0517(14) -0.0007(15) 0.0139(11) -0.0031(14)
O3A 0.0563(17) 0.218(4) 0.0424(15) -0.0017(18) 0.0081(12) -0.031(2)
O3B 0.0550(15) 0.139(2) 0.0409(13) 0.0100(14) 0.0092(11) 0.0153(15)
O4A 0.0437(13) 0.0949(19) 0.0670(16) -0.0210(14) -0.0036(12) 0.0025(13)
O4B 0.0377(12) 0.0865(18) 0.0620(14) 0.0233(13) -0.0034(10) 0.0006(12)
O5A 0.0378(12) 0.125(2) 0.0536(14) -0.0129(14) 0.0123(11) -0.0139(13)
O5B 0.0345(11) 0.0761(15) 0.0574(13) 0.0144(11) 0.0067(10) -0.0035(10)
O6A 0.0435(14) 0.140(3) 0.0695(17) -0.0399(16) 0.0180(12) -0.0181(15)
O6B 0.0407(13) 0.0866(18) 0.0793(17) 0.0363(14) 0.0119(12) 0.0055(11)
O7A 0.0670(17) 0.0609(17) 0.0813(18) -0.0025(13) -0.0123(13) -0.0038(13)
O7B 0.115(3) 0.072(2) 0.140(3) -0.0130(19) -0.066(2) 0.0079(19)

loop_
_atom_type_symbol
_atom_type_description
_atom_type_scat_dispersion_real
_atom_type_scat_dispersion_imag
_atom_type_scat_source
C C 0.0033 0.0016 'International Tables Vol C Tables 4.2.6.8 and 6.1.1.4'
H H 0.0000 0.0000 'International Tables Vol C Tables 4.2.6.8 and 6.1.1.4'
O O 0.0106 0.0060 'International Tables Vol C Tables 4.2.6.8 and 6.1.1.4'

loop_
_geom_angle_atom_site_label_1
_geom_angle_atom_site_label_2
_geom_angle_atom_site_label_3
_geom_angle
C6A C1A O1A 112.1(3)
C6A C1A C2A' 125.9(4)
O1A C1A C2A' 121.6(4)
C6A C1A C2A 115.8(3)
O1A C1A C2A 103.5(3)
C2A' C1A C2A 59.1(4)
C6A C1A C6A' 55.0(5)
O1A C1A C6A' 108.0(4)
C2A' C1A C6A' 110.0(6)
C2A C1A C6A' 64.0(5)
C6A C1A H1A 108.4
O1A C1A H1A 108.4
C2A' C1A H1A 49.4
C2A C1A H1A 108.4
C6A' C1A H1A 143.6
O1B C1B C6B 110.7(2)
O1B C1B C2B 107.0(3)
C6B C1B C2B 112.7(3)
O1B C1B H1B 108.8
C6B C1B H1B 108.8
C2B C1B H1B 108.8
O2A C2A C1A 107.8(4)
O2A C2A C3A 104.8(4)
C1A C2A C3A 111.1(4)
O2A C2A H2A 111.0
C1A C2A H2A 111.0
C3A C2A H2A 111.0
O3A C3A C2A 103.7(4)
O3A C3A C4A 107.4(4)
C2A C3A C4A 114.2(4)
O3A C3A H3A 110.4
C2A C3A H3A 110.4
C4A C3A H3A 110.4
C4A C5A O5A 105.8(3)
C4A C5A C6A 116.7(4)
O5A C5A C6A 102.6(4)
C4A C5A H5A 110.5
O5A C5A H5A 110.5
C6A C5A H5A 110.5
C1A C6A O6A 110.7(4)
C1A C6A C5A 111.4(4)
O6A C6A C5A 104.1(4)
C1A C6A H6A 110.2
O6A C6A H6A 110.2
C5A C6A H6A 110.2
C1A C2A' O2A 105.8(6)
C1A C2A' C3A' 118.6(7)
O2A C2A' C3A' 102.6(6)
C1A C2A' H2A' 109.7
O2A C2A' H2A' 109.7
C3A' C2A' H2A' 109.7
C4A C3A' C2A' 112.0(7)
C4A C3A' O3A 104.1(6)
C2A' C3A' O3A 102.4(6)
C4A C3A' H3A' 112.5
C2A' C3A' H3A' 112.5
O3A C3A' H3A' 112.5
O5A C5A' C4A 108.9(7)
O5A C5A' C6A' 102.4(8)
C4A C5A' C6A' 109.5(7)
O5A C5A' H5A' 111.9
C4A C5A' H5A' 111.9
C6A' C5A' H5A' 111.9
O6A C6A' C5A' 106.3(8)
O6A C6A' C1A 107.8(8)
C5A' C6A' C1A 115.8(7)
O6A C6A' H6A' 109.0
C5A' C6A' H6A' 109.0
C1A C6A' H6A' 109.0
O2B C2B C1B 110.7(3)
O2B C2B C3B 104.3(3)
C1B C2B C3B 112.1(3)
O2B C2B H2B 109.9
C1B C2B H2B 109.9
C3B C2B H2B 109.9
O3B C3B C4B 110.3(3)
O3B C3B C2B 103.1(3)
C4B C3B C2B 113.0(3)
O3B C3B H3B 110.1
C4B C3B H3B 110.1
C2B C3B H3B 110.1
O5B C5B C4B 108.5(3)
O5B C5B C6B 103.4(3)
C4B C5B C6B 113.5(3)
O5B C5B H5B 110.4
C4B C5B H5B 110.4
C6B C5B H5B 110.4
O6B C6B C1B 109.8(3)
O6B C6B C5B 103.7(3)
C1B C6B C5B 112.0(3)
O6B C6B H6B 110.4
C1B C6B H6B 110.4
C5B C6B H6B 110.4
O7A C13A O1A 122.7(3)
O7A C13A C14A 124.5(3)
O1A C13A C14A 112.8(3)
C3A' C4A O4A 113.3(5)
C3A' C4A C5A 128.2(5)
O4A C4A C5A 115.9(3)
C3A' C4A C5A' 120.3(6)
O4A C4A C5A' 105.6(4)
C5A C4A C5A' 59.3(5)
C3A' C4A C3A 62.8(5)
O4A C4A C3A 113.2(3)
C5A C4A C3A 109.4(3)
C5A' C4A C3A 60.9(5)
C3A' C4A H4A 44.2
O4A C4A H4A 105.8
C5A C4A H4A 105.8
C5A' C4A H4A 148.6
C3A C4A H4A 105.8
O4B C4B C5B 112.6(3)
O4B C4B C3B 113.4(3)
C5B C4B C3B 110.7(3)
O4B C4B H4B 106.5
C5B C4B H4B 106.5
C3B C4B H4B 106.5
O3A C7A O2A 105.5(3)
O3A C7A C8A 111.0(4)
O2A C7A C8A 108.9(4)
O3A C7A C9A 109.9(4)
O2A C7A C9A 110.2(4)
C8A C7A C9A 111.2(5)
O3B C7B O2B 103.7(3)
O3B C7B C8B 110.0(4)
O2B C7B C8B 108.7(4)
O3B C7B C9B 110.5(4)
O2B C7B C9B 110.9(4)
C8B C7B C9B 112.6(4)
C7A C8A H8A1 109.5
C7A C8A H8A2 109.5
H8A1 C8A H8A2 109.5
C7A C8A H8A3 109.5
H8A1 C8A H8A3 109.5
H8A2 C8A H8A3 109.5
C7B C8B H8B1 109.5
C7B C8B H8B2 109.5
H8B1 C8B H8B2 109.5
C7B C8B H8B3 109.5
H8B1 C8B H8B3 109.5
H8B2 C8B H8B3 109.5
C7A C9A H9A1 109.5
C7A C9A H9A2 109.5
H9A1 C9A H9A2 109.5
C7A C9A H9A3 109.5
H9A1 C9A H9A3 109.5
H9A2 C9A H9A3 109.5
C7B C9B H9B1 109.5
C7B C9B H9B2 109.5
H9B1 C9B H9B2 109.5
C7B C9B H9B3 109.5
H9B1 C9B H9B3 109.5
H9B2 C9B H9B3 109.5
O5A C10A O6A 103.9(3)
O5A C10A C12A 109.1(4)
O6A C10A C12A 109.5(4)
O5A C10A C11A 107.7(4)
O6A C10A C11A 111.0(4)
C12A C10A C11A 115.0(4)
O5B C10B O6B 103.7(3)
O5B C10B C11B 109.4(4)
O6B C10B C11B 111.2(3)
O5B C10B C12B 108.0(4)
O6B C10B C12B 108.3(3)
C11B C10B C12B 115.5(4)
C10A C11A H11A 109.5
C10A C11A H11B 109.5
H11A C11A H11B 109.5
C10A C11A H11C 109.5
H11A C11A H11C 109.5
H11B C11A H11C 109.5
C10B C11B H11D 109.5
C10B C11B H11E 109.5
H11D C11B H11E 109.5
C10B C11B H11F 109.5
H11D C11B H11F 109.5
H11E C11B H11F 109.5
C10A C12A H12A 109.5
C10A C12A H12B 109.5
H12A C12A H12B 109.5
C10A C12A H12C 109.5
H12A C12A H12C 109.5
H12B C12A H12C 109.5
C10B C12B H12D 109.5
C10B C12B H12E 109.5
H12D C12B H12E 109.5
C10B C12B H12F 109.5
H12D C12B H12F 109.5
H12E C12B H12F 109.5
O7B C13B O1B 122.2(3)
O7B C13B C14B 124.3(3)
O1B C13B C14B 113.5(3)
C19A C14A C15A 119.2(3)
C19A C14A C13A 122.6(3)
C15A C14A C13A 118.2(3)
C15B C14B C19B 118.9(3)
C15B C14B C13B 122.1(3)
C19B C14B C13B 119.0(4)
C16A C15A C14A 120.2(4)
C16A C15A H15A 119.9
C14A C15A H15A 119.9
C14B C15B C16B 120.1(4)
C14B C15B H15B 120.0
C16B C15B H15B 120.0
C17A C16A C15A 119.8(4)
C17A C16A H16A 120.1
C15A C16A H16A 120.1
C17B C16B C15B 120.5(5)
C17B C16B H16B 119.8
C15B C16B H16B 119.8
C16A C17A C18A 120.3(4)
C16A C17A H17A 119.8
C18A C17A H17A 119.8
C18B C17B C16B 119.8(4)
C18B C17B H17B 120.1
C16B C17B H17B 120.1
C19A C18A C17A 120.2(4)
C19A C18A H18A 119.9
C17A C18A H18A 119.9
C17B C18B C19B 120.2(4)
C17B C18B H18B 119.9
C19B C18B H18B 119.9
C18A C19A C14A 120.3(4)
C18A C19A H19A 119.9
C14A C19A H19A 119.9
C14B C19B C18B 120.6(5)
C14B C19B H19B 119.7
C18B C19B H19B 119.7
C13A O1A C1A 117.5(2)
C13B O1B C1B 117.1(3)
C2A O2A C7A 108.5(3)
C2A O2A C2A' 61.5(4)
C7A O2A C2A' 109.1(4)
C2B O2B C7B 107.3(3)
C3A O3A C7A 112.4(3)
C3A O3A C3A' 59.6(4)
C7A O3A C3A' 98.2(4)
C7B O3B C3B 110.0(3)
C4A O4A H4A' 113(3)
C4B O4B H4B' 106(3)
C5A' O5A C10A 108.4(4)
C5A' O5A C5A 60.9(5)
C10A O5A C5A 107.8(3)
C10B O5B C5B 109.5(2)
C6A' O6A C10A 111.2(5)
C6A' O6A C6A 60.1(6)
C10A O6A C6A 106.2(3)
C10B O6B C6B 107.3(3)

loop_
_geom_bond_atom_site_label_1
_geom_bond_atom_site_label_2
_geom_bond_distance
C1A C6A 1.429(6)
C1A O1A 1.439(4)
C1A C2A' 1.476(10)
C1A C2A 1.522(6)
C1A C6A' 1.605(11)
C1A H1A 0.9800
C1B O1B 1.450(3)
C1B C6B 1.479(5)
C1B C2B 1.497(5)
C1B H1B 0.9800
C2A O2A 1.402(5)
C2A C3A 1.537(6)
C2A H2A 0.9800
C3A O3A 1.382(6)
C3A C4A 1.572(6)
C3A H3A 0.9800
C5A C4A 1.485(6)
C5A O5A 1.496(5)
C5A C6A 1.548(6)
C5A H5A 0.9800
C6A O6A 1.467(6)
C6A H6A 0.9800
C2A' O2A 1.487(9)
C2A' C3A' 1.531(12)
C2A' H2A' 0.9800
C3A' C4A 1.348(10)
C3A' O3A 1.664(10)
C3A' H3A' 0.9800
C5A' O5A 1.420(11)
C5A' C4A 1.503(11)
C5A' C6A' 1.546(13)
C5A' H5A' 0.9800
C6A' O6A 1.340(12)
C6A' H6A' 0.9800
C2B O2B 1.395(4)
C2B C3B 1.550(5)
C2B H2B 0.9800
C3B O3B 1.414(4)
C3B C4B 1.505(5)
C3B H3B 0.9800
C5B O5B 1.455(4)
C5B C4B 1.505(5)
C5B C6B 1.549(5)
C5B H5B 0.9800
C6B O6B 1.442(4)
C6B H6B 0.9800
C13A O7A 1.197(4)
C13A O1A 1.342(4)
C13A C14A 1.476(4)
C4A O4A 1.413(4)
C4A H4A 0.9800
C4B O4B 1.417(3)
C4B H4B 0.9800
C7A O3A 1.401(5)
C7A O2A 1.418(4)
C7A C8A 1.483(7)
C7A C9A 1.489(7)
C7B O3B 1.413(4)
C7B O2B 1.425(4)
C7B C8B 1.492(6)
C7B C9B 1.498(7)
C8A H8A1 0.9600
C8A H8A2 0.9600
C8A H8A3 0.9600
C8B H8B1 0.9600
C8B H8B2 0.9600
C8B H8B3 0.9600
C9A H9A1 0.9600
C9A H9A2 0.9600
C9A H9A3 0.9600
C9B H9B1 0.9600
C9B H9B2 0.9600
C9B H9B3 0.9600
C10A O5A 1.420(4)
C10A O6A 1.422(4)
C10A C12A 1.477(7)
C10A C11A 1.517(7)
C10B O5B 1.418(4)
C10B O6B 1.432(4)
C10B C11B 1.509(7)
C10B C12B 1.510(7)
C11A H11A 0.9600
C11A H11B 0.9600
C11A H11C 0.9600
C11B H11D 0.9600
C11B H11E 0.9600
C11B H11F 0.9600
C12A H12A 0.9600
C12A H12B 0.9600
C12A H12C 0.9600
C12B H12D 0.9600
C12B H12E 0.9600
C12B H12F 0.9600
C13B O7B 1.189(5)
C13B O1B 1.338(4)
C13B C14B 1.477(5)
C14A C19A 1.371(5)
C14A C15A 1.383(5)
C14B C15B 1.361(5)
C14B C19B 1.362(5)
C15A C16A 1.381(5)
C15A H15A 0.9300
C15B C16B 1.391(5)
C15B H15B 0.9300
C16A C17A 1.355(6)
C16A H16A 0.9300
C16B C17B 1.350(7)
C16B H16B 0.9300
C17A C18A 1.376(6)
C17A H17A 0.9300
C17B C18B 1.349(7)
C17B H17B 0.9300
C18A C19A 1.368(5)
C18A H18A 0.9300
C18B C19B 1.386(6)
C18B H18B 0.9300
C19A H19A 0.9300
C19B H19B 0.9300
O4A H4A' 0.94(2)
O4B H4B' 0.926(19)

loop_
_geom_hbond_atom_site_label_D
_geom_hbond_atom_site_label_H
_geom_hbond_atom_site_label_A
_geom_hbond_distance_DH
_geom_hbond_distance_HA
_geom_hbond_distance_DA
_geom_hbond_angle_DHA
O4B H4B' O5A 0.926(19) 2.02(3) 2.858(3) 149(4)
O4A H4A' O5B 0.94(2) 2.01(3) 2.914(3) 159(5)

loop_
_geom_torsion_atom_site_label_1
_geom_torsion_atom_site_label_2
_geom_torsion_atom_site_label_3
_geom_torsion_atom_site_label_4
_geom_torsion
C6A C1A C2A O2A -157.8(4)
O1A C1A C2A O2A 79.1(4)
C2A' C1A C2A O2A -39.8(5)
C6A' C1A C2A O2A -177.2(6)
C6A C1A C2A C3A -43.5(5)
O1A C1A C2A C3A -166.6(3)
C2A' C1A C2A C3A 74.5(5)
C6A' C1A C2A C3A -62.9(5)
O2A C2A C3A O3A -13.2(5)
C1A C2A C3A O3A -129.5(4)
O2A C2A C3A C4A 103.3(4)
C1A C2A C3A C4A -12.9(5)
O1A C1A C6A O6A 59.9(4)
C2A' C1A C6A O6A -127.7(5)
C2A C1A C6A O6A -58.5(5)
C6A' C1A C6A O6A -37.2(5)
O1A C1A C6A C5A 175.2(3)
C2A' C1A C6A C5A -12.4(7)
C2A C1A C6A C5A 56.8(5)
C6A' C1A C6A C5A 78.1(6)
C4A C5A C6A C1A -11.3(6)
O5A C5A C6A C1A -126.4(4)
C4A C5A C6A O6A 108.0(4)
O5A C5A C6A O6A -7.1(4)
C6A C1A C2A' O2A 137.8(5)
O1A C1A C2A' O2A -50.6(7)
C2A C1A C2A' O2A 36.7(4)
C6A' C1A C2A' O2A 77.1(7)
C6A C1A C2A' C3A' 23.4(10)
O1A C1A C2A' C3A' -165.0(6)
C2A C1A C2A' C3A' -77.8(7)
C6A' C1A C2A' C3A' -37.3(9)
C1A C2A' C3A' C4A -7.2(11)
O2A C2A' C3A' C4A -123.3(7)
C1A C2A' C3A' O3A 103.9(7)
O2A C2A' C3A' O3A -12.3(7)
O5A C5A' C6A' O6A -8.6(10)
C4A C5A' C6A' O6A -124.0(8)
O5A C5A' C6A' C1A 111.0(9)
C4A C5A' C6A' C1A -4.5(12)
C6A C1A C6A' O6A 40.5(6)
O1A C1A C6A' O6A -64.3(7)
C2A' C1A C6A' O6A 160.9(6)
C2A C1A C6A' O6A -160.9(8)
C6A C1A C6A' C5A' -78.2(9)
O1A C1A C6A' C5A' 177.0(8)
C2A' C1A C6A' C5A' 42.2(11)
C2A C1A C6A' C5A' 80.4(9)
O1B C1B C2B O2B 76.8(3)
C6B C1B C2B O2B -161.3(3)
O1B C1B C2B C3B -167.2(3)
C6B C1B C2B C3B -45.2(4)
O2B C2B C3B O3B -11.0(4)
C1B C2B C3B O3B -130.8(3)
O2B C2B C3B C4B 108.0(3)
C1B C2B C3B C4B -11.8(4)
O1B C1B C6B O6B 62.7(3)
C2B C1B C6B O6B -57.1(4)
O1B C1B C6B C5B 177.3(3)
C2B C1B C6B C5B 57.5(4)
O5B C5B C6B O6B -10.0(3)
C4B C5B C6B O6B 107.4(3)
O5B C5B C6B C1B -128.3(3)
C4B C5B C6B C1B -10.9(4)
C2A' C3A' C4A O4A -179.4(6)
O3A C3A' C4A O4A 70.7(6)
C2A' C3A' C4A C5A -18.6(11)
O3A C3A' C4A C5A -128.5(5)
C2A' C3A' C4A C5A' 54.5(10)
O3A C3A' C4A C5A' -55.5(8)
C2A' C3A' C4A C3A 75.5(7)
O3A C3A' C4A C3A -34.5(4)
O5A C5A C4A C3A' 142.6(6)
C6A C5A C4A C3A' 29.4(8)
O5A C5A C4A O4A -57.0(4)
C6A C5A C4A O4A -170.2(4)
O5A C5A C4A C5A' 36.4(5)
C6A C5A C4A C5A' -76.8(6)
O5A C5A C4A C3A 72.5(4)
C6A C5A C4A C3A -40.7(5)
O5A C5A' C4A C3A' -158.6(6)
C6A' C5A' C4A C3A' -47.4(11)
O5A C5A' C4A O4A 71.7(7)
C6A' C5A' C4A O4A -177.0(7)
O5A C5A' C4A C5A -39.5(5)
C6A' C5A' C4A C5A 71.8(8)
O5A C5A' C4A C3A 180.0(8)
C6A' C5A' C4A C3A -68.8(8)
O3A C3A C4A C3A' 43.8(5)
C2A C3A C4A C3A' -70.6(6)
O3A C3A C4A O4A -61.5(4)
C2A C3A C4A O4A -175.9(4)
O3A C3A C4A C5A 167.6(3)
C2A C3A C4A C5A 53.2(5)
O3A C3A C4A C5A' -156.9(6)
C2A C3A C4A C5A' 88.6(6)
O5B C5B C4B O4B -58.4(4)
C6B C5B C4B O4B -172.7(3)
O5B C5B C4B C3B 69.8(3)
C6B C5B C4B C3B -44.6(4)
O3B C3B C4B O4B -60.7(4)
C2B C3B C4B O4B -175.5(3)
O3B C3B C4B C5B 171.6(3)
C2B C3B C4B C5B 56.8(4)
O7A C13A C14A C19A -179.6(4)
O1A C13A C14A C19A -1.2(5)
O7A C13A C14A C15A -0.7(5)
O1A C13A C14A C15A 177.7(3)
O7B C13B C14B C15B 174.0(5)
O1B C13B C14B C15B -8.0(5)
O7B C13B C14B C19B -6.7(7)
O1B C13B C14B C19B 171.3(4)
C19A C14A C15A C16A -0.6(6)
C13A C14A C15A C16A -179.5(3)
C19B C14B C15B C16B -1.0(6)
C13B C14B C15B C16B 178.3(4)
C14A C15A C16A C17A 0.6(6)
C14B C15B C16B C17B 0.8(6)
C15A C16A C17A C18A 0.7(7)
C15B C16B C17B C18B 0.1(8)
C16A C17A C18A C19A -2.0(8)
C16B C17B C18B C19B -0.7(9)
C17A C18A C19A C14A 2.1(7)
C15A C14A C19A C18A -0.8(6)
C13A C14A C19A C18A 178.1(4)
C15B C14B C19B C18B 0.4(7)
C13B C14B C19B C18B -179.0(5)
C17B C18B C19B C14B 0.5(9)
O7A C13A O1A C1A -0.7(5)
C14A C13A O1A C1A -179.2(3)
C6A C1A O1A C13A 82.4(4)
C2A' C1A O1A C13A -90.3(5)
C2A C1A O1A C13A -152.1(3)
C6A' C1A O1A C13A 141.2(5)
O7B C13B O1B C1B -0.3(6)
C14B C13B O1B C1B -178.3(3)
C6B C1B O1B C13B 90.1(4)
C2B C1B O1B C13B -146.7(3)
C1A C2A O2A C7A 140.6(3)
C3A C2A O2A C7A 22.1(5)
C1A C2A O2A C2A' 38.4(5)
C3A C2A O2A C2A' -80.1(5)
O3A C7A O2A C2A -22.6(5)
C8A C7A O2A C2A -141.9(4)
C9A C7A O2A C2A 95.9(5)
O3A C7A O2A C2A' 42.7(6)
C8A C7A O2A C2A' -76.5(6)
C9A C7A O2A C2A' 161.2(5)
C1A C2A' O2A C2A -39.3(4)
C3A' C2A' O2A C2A 85.7(6)
C1A C2A' O2A C7A -140.4(4)
C3A' C2A' O2A C7A -15.4(7)
C1B C2B O2B C7B 149.1(3)
C3B C2B O2B C7B 28.4(4)
O3B C7B O2B C2B -35.1(4)
C8B C7B O2B C2B -152.1(4)
C9B C7B O2B C2B 83.5(4)
C2A C3A O3A C7A -0.4(5)
C4A C3A O3A C7A -121.7(4)
C2A C3A O3A C3A' 85.9(5)
C4A C3A O3A C3A' -35.3(4)
O2A C7A O3A C3A 13.9(5)
C8A C7A O3A C3A 131.7(5)
C9A C7A O3A C3A -104.9(5)
O2A C7A O3A C3A' -46.5(5)
C8A C7A O3A C3A' 71.3(5)
C9A C7A O3A C3A' -165.3(5)
C4A C3A' O3A C3A 41.6(5)
C2A' C3A' O3A C3A -75.3(6)
C4A C3A' O3A C7A 152.8(5)
C2A' C3A' O3A C7A 35.9(6)
O2B C7B O3B C3B 27.7(4)
C8B C7B O3B C3B 143.9(4)
C9B C7B O3B C3B -91.2(4)
C4B C3B O3B C7B -131.3(3)
C2B C3B O3B C7B -10.5(4)
C4A C5A' O5A C10A 139.1(5)
C6A' C5A' O5A C10A 23.2(8)
C4A C5A' O5A C5A 38.4(5)
C6A' C5A' O5A C5A -77.5(7)
O6A C10A O5A C5A' -29.0(6)
C12A C10A O5A C5A' 87.8(6)
C11A C10A O5A C5A' -146.8(5)
O6A C10A O5A C5A 35.5(4)
C12A C10A O5A C5A 152.2(4)
C11A C10A O5A C5A -82.3(4)
C4A C5A O5A C5A' -38.2(5)
C6A C5A O5A C5A' 84.5(5)
C4A C5A O5A C10A -139.8(3)
C6A C5A O5A C10A -17.0(4)
O6B C10B O5B C5B 29.9(4)
C11B C10B O5B C5B -88.9(4)
C12B C10B O5B C5B 144.6(3)
C4B C5B O5B C10B -133.0(3)
C6B C5B O5B C10B -12.2(4)
C5A' C6A' O6A C10A -9.1(10)
C1A C6A' O6A C10A -133.8(5)
C5A' C6A' O6A C6A 87.9(8)
C1A C6A' O6A C6A -36.7(5)
O5A C10A O6A C6A' 23.5(7)
C12A C10A O6A C6A' -93.0(7)
C11A C10A O6A C6A' 139.0(7)
O5A C10A O6A C6A -40.2(4)
C12A C10A O6A C6A -156.6(4)
C11A C10A O6A C6A 75.3(4)
C1A C6A O6A C6A' 43.1(6)
C5A C6A O6A C6A' -76.6(6)
C1A C6A O6A C10A 148.6(3)
C5A C6A O6A C10A 28.8(4)
O5B C10B O6B C6B -36.6(4)
C11B C10B O6B C6B 80.9(4)
C12B C10B O6B C6B -151.2(4)
C1B C6B O6B C10B 148.5(3)
C5B C6B O6B C10B 28.6(4)
